data_7201726
loop_
_publ_author_name
'Ashmore, Jason'
'Bishop, Roger'
'Craig, Donald C.'
'Scudder, Marcia L.'

_publ_section_title
;
 The structural convergence of two aromatic inclusion host families
;
_journal_issue 1
_journal_name_full CrystEngComm
_journal_page_first 131
_journal_paper_doi 10.1039/b713854g
_journal_volume 10
_journal_year 2008
_chemical_formula_moiety 'C47 H34 N2, C7 H8'
_chemical_formula_sum 'C54 H42 N2'
_chemical_formula_weight 718.9
_space_group_crystal_system triclinic
_space_group_IT_number 2
_space_group_name_H-M_alt 'P -1'
_symmetry_space_group_name_Hall '-P 1'
_symmetry_space_group_name_H-M 'P -1'
_atom_type_scat_source 'International Tables for X-ray Crystallography, Vol. IV'
_cell_angle_alpha 102.34(2)
_cell_angle_beta 92.60(2)
_cell_angle_gamma 102.99(2)
_cell_formula_units_Z 2
_cell_length_a 10.340(4)
_cell_length_b 13.730(4)
_cell_length_c 14.370(5)
_cell_measurement_reflns_used 11
_cell_measurement_temperature 294
_cell_measurement_theta_max 11
_cell_measurement_theta_min 10
_cell_volume 1932.6(12)
_computing_cell_refinement 'CAD4 Version 5.0, 1989'
_computing_data_collection 'CAD4 Version 5.0, 1989'
_computing_data_reduction 'Local program'
_computing_molecular_graphics 'ORTEP-II, (Johnson, 1976)'
_computing_publication_material 'Local programs'
_computing_structure_refinement 'RAELS, (Rae, 1996)'
_computing_structure_solution 'SIR92 (Altomare et al,1994)'
_diffrn_measured_fraction_theta_full 1.00
_diffrn_measured_fraction_theta_max 1.00
_diffrn_measurement_device_type 'Nonius CAD-4'
_diffrn_measurement_method \w--2\q
_diffrn_radiation_type 'Mo K\a'
_diffrn_radiation_wavelength 0.71073
_diffrn_reflns_av_R_equivalents 0.022
_diffrn_reflns_limit_h_max 12
_diffrn_reflns_limit_h_min -12
_diffrn_reflns_limit_k_max 16
_diffrn_reflns_limit_k_min -16
_diffrn_reflns_limit_l_max 17
_diffrn_reflns_limit_l_min 0
_diffrn_reflns_number 7082
_diffrn_reflns_theta_full 25
_diffrn_reflns_theta_max 25
_diffrn_standards_decay_% 0
_diffrn_standards_interval_time 30min
_diffrn_standards_number 1
_exptl_absorpt_coefficient_mu 0.071
_exptl_absorpt_correction_type none
_exptl_crystal_colour colourless
_exptl_crystal_density_diffrn 1.24
_exptl_crystal_density_method 'not measured'
_exptl_crystal_description plate
_exptl_crystal_F_000 760.0
_exptl_crystal_size_max 0.30
_exptl_crystal_size_mid 0.20
_exptl_crystal_size_min 0.10
_refine_diff_density_max 0.60
_refine_diff_density_min -0.62
_refine_ls_extinction_method none
_refine_ls_goodness_of_fit_ref 1.65
_refine_ls_hydrogen_treatment noref
_refine_ls_number_parameters 322
_refine_ls_number_reflns 3085
_refine_ls_R_factor_gt 0.063
_refine_ls_shift/su_max 0.003
_refine_ls_structure_factor_coef F
_refine_ls_weighting_details 'w = 1/[\s^2^(F) + 0.0004F^2^]'
_refine_ls_weighting_scheme calc
_refine_ls_wR_factor_ref 0.067
_reflns_number_gt 3085
_reflns_number_total 6783
_reflns_threshold_expression I>2\s(I)
_cod_data_source_file b713854g.txt
_cod_data_source_block drb337
_cod_original_cell_volume 1933(1)
_cod_database_code 7201726

loop_
_space_group_symop_id
_space_group_symop_operation_xyz
1 x,y,z
2 -x,-y,-z

loop_
_atom_site_label
_atom_site_fract_x
_atom_site_fract_y
_atom_site_fract_z
_atom_site_U_iso_or_equiv
_atom_site_adp_type
_atom_site_type_symbol
_atom_site_occupancy
N1 0.2566(4) 0.4687(3) 0.3874(3) 0.045(1) Uani N 1.0
N2 0.3998(4) 0.8833(3) 0.5744(3) 0.043(1) Uani N 1.0
C1 0.4479(5) 0.6099(3) 0.4001(3) 0.045(1) Uani C 1.0
C2 0.3369(5) 0.5499(4) 0.4460(4) 0.041(1) Uani C 1.0
C3 0.3251(5) 0.5781(3) 0.5456(3) 0.042(1) Uani C 1.0
C4 0.4189(5) 0.6713(3) 0.6096(3) 0.050(1) Uani C 1.0
C5 0.5047(5) 0.7416(3) 0.5541(3) 0.046(1) Uani C 1.0
C6 0.4244(4) 0.8049(4) 0.5126(4) 0.040(1) Uani C 1.0
C7 0.3800(4) 0.7799(3) 0.4136(3) 0.040(1) Uani C 1.0
C8 0.3955(5) 0.6817(3) 0.3467(3) 0.049(1) Uani C 1.0
C9 0.5614(5) 0.6740(4) 0.4746(4) 0.052(1) Uani C 1.0
C10 0.1588(5) 0.4074(4) 0.4244(4) 0.042(1) Uani C 1.0
C11 0.0764(5) 0.3187(3) 0.3586(3) 0.046(1) Uani C 1.0
C12 -0.0206(5) 0.2569(4) 0.3959(4) 0.056(2) Uani C 1.0
C13 -0.0395(5) 0.2753(4) 0.4939(4) 0.056(1) Uani C 1.0
C14 0.0390(5) 0.3581(4) 0.5579(4) 0.046(1) Uani C 1.0
C15 0.1392(4) 0.4281(3) 0.5234(3) 0.041(1) Uani C 1.0
C16 0.2265(5) 0.5157(3) 0.5819(3) 0.044(1) Uani C 1.0
C17 0.3296(4) 0.9450(3) 0.5422(4) 0.041(1) Uani C 1.0
C18 0.2916(4) 1.0219(4) 0.6114(3) 0.045(1) Uani C 1.0
C19 0.2215(5) 1.0832(4) 0.5761(4) 0.052(1) Uani C 1.0
C20 0.1909(5) 1.0746(4) 0.4783(4) 0.051(1) Uani C 1.0
C21 0.2278(5) 1.0024(4) 0.4103(4) 0.045(1) Uani C 1.0
C22 0.2950(4) 0.9333(3) 0.4429(4) 0.040(1) Uani C 1.0
C23 0.3196(4) 0.8461(4) 0.3797(3) 0.045(1) Uani C 1.0
C24 0.0929(3) 0.2934(2) 0.2547(2) 0.049(2) Uani C 1.0
C25 0.2165(3) 0.2921(3) 0.2211(3) 0.064(1) Uani C 1.0
C26 0.2291(3) 0.2654(3) 0.1239(3) 0.079(2) Uani C 1.0
C27 0.1177(4) 0.2395(3) 0.0582(2) 0.079(2) Uani C 1.0
C28 -0.0060(4) 0.2405(3) 0.0908(3) 0.075(2) Uani C 1.0
C29 -0.0180(3) 0.2672(3) 0.1881(3) 0.061(1) Uani C 1.0
C30 0.0202(3) 0.3687(3) 0.6619(2) 0.050(2) Uani C 1.0
C31 0.0081(3) 0.4594(2) 0.7218(3) 0.058(2) Uani C 1.0
C32 -0.0069(4) 0.4658(3) 0.8181(3) 0.072(2) Uani C 1.0
C33 -0.0101(4) 0.3812(3) 0.8565(3) 0.080(2) Uani C 1.0
C34 0.0019(4) 0.2903(3) 0.7976(3) 0.076(2) Uani C 1.0
C35 0.0169(3) 0.2843(2) 0.7014(2) 0.060(1) Uani C 1.0
C36 0.3202(3) 1.0386(3) 0.7166(2) 0.049(1) Uani C 1.0
C37 0.3154(3) 0.9582(2) 0.7619(3) 0.057(1) Uani C 1.0
C38 0.3353(4) 0.9761(3) 0.8607(3) 0.070(2) Uani C 1.0
C39 0.3605(4) 1.0752(3) 0.9163(2) 0.080(2) Uani C 1.0
C40 0.3655(4) 1.1561(3) 0.8721(3) 0.083(2) Uani C 1.0
C41 0.3455(3) 1.1376(2) 0.7732(3) 0.064(1) Uani C 1.0
C42 0.1983(3) 0.9979(2) 0.3073(2) 0.046(1) Uani C 1.0
C43 0.2960(3) 0.9934(3) 0.2444(3) 0.058(1) Uani C 1.0
C44 0.2682(4) 0.9897(3) 0.1482(3) 0.072(2) Uani C 1.0
C45 0.1416(4) 0.9905(3) 0.1132(2) 0.074(2) Uani C 1.0
C46 0.0434(3) 0.9950(3) 0.1751(3) 0.068(1) Uani C 1.0
C47 0.0718(3) 0.9987(2) 0.2712(3) 0.055(1) Uani C 1.0
C1T 0.3579(4) 0.5276(4) 0.9009(4) 0.147(3) Uani C 1.0
C2T 0.3243(5) 0.5256(5) 0.9925(5) 0.181(3) Uani C 1.0
C3T 0.3114(5) 0.6143(7) 1.0540(3) 0.250(5) Uani C 1.0
C4T 0.3322(6) 0.7052(5) 1.0239(6) 0.290(3) Uani C 1.0
C5T 0.3659(6) 0.7072(4) 0.9323(7) 0.267(3) Uani C 1.0
C6T 0.3787(5) 0.6185(6) 0.8708(4) 0.194(3) Uani C 1.0
C7T 0.3717(7) 0.4321(7) 0.8347(7) 0.288(4) Uani C 1.0
HC1 0.4835 0.5601 0.3529 0.045 Uani H 1.0
H1C4 0.4795 0.6475 0.6512 0.050 Uani H 1.0
H2C4 0.3648 0.7120 0.6505 0.050 Uani H 1.0
HC5 0.5805 0.7893 0.5989 0.046 Uani H 1.0
H1C8 0.4596 0.7007 0.2997 0.049 Uani H 1.0
H2C8 0.3065 0.6440 0.3116 0.049 Uani H 1.0
H1C9 0.6282 0.7185 0.4438 0.052 Uani H 1.0
H2C9 0.6056 0.6276 0.5026 0.052 Uani H 1.0
HC12 -0.0809 0.1959 0.3514 0.056 Uani H 1.0
HC13 -0.1115 0.2269 0.5171 0.056 Uani H 1.0
HC16 0.2166 0.5331 0.6520 0.044 Uani H 1.0
HC19 0.1911 1.1365 0.6230 0.052 Uani H 1.0
HC20 0.1411 1.1222 0.4577 0.051 Uani H 1.0
HC23 0.2926 0.8330 0.3095 0.045 Uani H 1.0
HC25 0.2977 0.3107 0.2678 0.077 Uani H 1.0
HC26 0.3189 0.2649 0.1011 0.105 Uani H 1.0
HC27 0.1266 0.2202 -0.0119 0.097 Uani H 1.0
HC28 -0.0871 0.2219 0.0439 0.097 Uani H 1.0
HC29 -0.1080 0.2677 0.2106 0.073 Uani H 1.0
HC31 0.0103 0.5212 0.6949 0.062 Uani H 1.0
HC32 -0.0154 0.5319 0.8600 0.085 Uani H 1.0
HC33 -0.0209 0.3856 0.9259 0.097 Uani H 1.0
HC34 -0.0003 0.2286 0.8247 0.093 Uani H 1.0
HC35 0.0254 0.2182 0.6596 0.065 Uani H 1.0
HC37 0.2973 0.8862 0.7225 0.067 Uani H 1.0
HC38 0.3315 0.9172 0.8920 0.085 Uani H 1.0
HC39 0.3749 1.0884 0.9876 0.098 Uani H 1.0
HC40 0.3836 1.2280 0.9116 0.110 Uani H 1.0
HC41 0.3494 1.1967 0.7422 0.075 Uani H 1.0
HC43 0.3878 0.9928 0.2688 0.067 Uani H 1.0
HC44 0.3399 0.9865 0.1040 0.093 Uani H 1.0
HC45 0.1214 0.9879 0.0438 0.090 Uani H 1.0
HC46 -0.0484 0.9956 0.1505 0.085 Uani H 1.0
HC47 -0.0001 1.0019 0.3153 0.064 Uani H 1.0
HC2T 0.3092 0.4598 1.0143 0.290 Uani H 1.0
HC3T 0.2871 0.6128 1.1203 0.406 Uani H 1.0
HC4T 0.3229 0.7694 1.0684 0.471 Uani H 1.0
HC5T 0.3809 0.7730 0.9105 0.439 Uani H 1.0
HC6T 0.4031 0.6199 0.8045 0.309 Uani H 1.0
H1C7T 0.3066 0.4158 0.7767 0.299 Uani H 1.0
H2C7T 0.4645 0.4421 0.8151 0.419 Uani H 1.0
H3C7T 0.3534 0.3740 0.8679 0.373 Uani H 1.0

loop_
_atom_site_aniso_label
_atom_site_aniso_U_11
_atom_site_aniso_U_22
_atom_site_aniso_U_33
_atom_site_aniso_U_12
_atom_site_aniso_U_13
_atom_site_aniso_U_23
_atom_site_aniso_type_symbol
N1 0.047(3) 0.036(2) 0.053(3) 0.010(2) 0.002(2) 0.012(2) N
N2 0.043(3) 0.034(2) 0.052(3) 0.005(2) 0.003(2) 0.013(2) N
C1 0.044(3) 0.034(3) 0.061(4) 0.011(2) 0.010(3) 0.016(3) C
C2 0.043(3) 0.035(3) 0.052(4) 0.016(3) 0.006(3) 0.016(3) C
C3 0.047(3) 0.034(3) 0.047(4) 0.014(3) 0.001(3) 0.010(3) C
C4 0.053(3) 0.040(3) 0.055(4) 0.004(3) -0.004(3) 0.017(3) C
C5 0.038(3) 0.037(3) 0.064(4) 0.010(2) 0.004(3) 0.016(3) C
C6 0.036(3) 0.035(3) 0.050(4) 0.009(2) 0.004(3) 0.016(3) C
C7 0.042(3) 0.034(3) 0.048(4) 0.007(2) 0.013(3) 0.017(3) C
C8 0.052(4) 0.039(3) 0.061(4) 0.014(3) 0.018(3) 0.018(3) C
C9 0.041(3) 0.041(3) 0.079(4) 0.011(3) 0.006(3) 0.021(3) C
C10 0.035(3) 0.039(3) 0.058(4) 0.011(3) 0.008(3) 0.020(3) C
C11 0.046(3) 0.034(3) 0.057(4) 0.007(3) -0.001(3) 0.011(3) C
C12 0.047(4) 0.043(3) 0.069(4) -0.001(3) -0.001(3) 0.010(3) C
C13 0.054(4) 0.050(4) 0.063(4) 0.004(3) 0.009(3) 0.015(3) C
C14 0.041(3) 0.041(3) 0.058(4) 0.009(3) 0.010(3) 0.015(3) C
C15 0.038(3) 0.037(3) 0.049(4) 0.008(3) 0.002(3) 0.016(3) C
C16 0.043(3) 0.042(3) 0.049(4) 0.011(3) 0.004(3) 0.015(3) C
C17 0.037(3) 0.032(3) 0.054(4) 0.002(2) 0.005(3) 0.013(3) C
C18 0.040(3) 0.038(3) 0.057(4) 0.005(3) 0.005(3) 0.015(3) C
C19 0.054(3) 0.047(3) 0.061(4) 0.019(3) 0.013(3) 0.012(3) C
C20 0.050(3) 0.043(3) 0.066(4) 0.018(3) 0.009(3) 0.019(3) C
C21 0.043(3) 0.041(3) 0.054(3) 0.010(3) 0.008(3) 0.019(3) C
C22 0.037(3) 0.037(3) 0.050(4) 0.007(2) 0.006(3) 0.015(3) C
C23 0.043(3) 0.043(3) 0.051(4) 0.005(2) 0.007(3) 0.020(3) C
C24 0.052(2) 0.036(3) 0.056(2) 0.010(2) -0.002(1) 0.007(1) C
C25 0.058(2) 0.064(2) 0.064(2) 0.012(2) 0.006(1) 0.004(2) C
C26 0.079(2) 0.084(3) 0.067(2) 0.013(3) 0.015(2) 0.003(2) C
C27 0.097(3) 0.074(3) 0.058(2) 0.013(3) 0.007(1) 0.005(1) C
C28 0.086(2) 0.076(3) 0.056(2) 0.016(3) -0.009(1) 0.005(2) C
C29 0.062(2) 0.058(2) 0.057(2) 0.014(2) -0.009(1) 0.006(2) C
C30 0.043(3) 0.049(2) 0.065(2) 0.017(2) 0.012(1) 0.023(1) C
C31 0.058(2) 0.054(2) 0.069(2) 0.020(2) 0.017(2) 0.020(1) C
C32 0.084(3) 0.066(2) 0.070(2) 0.021(2) 0.023(2) 0.019(2) C
C33 0.102(4) 0.074(3) 0.068(2) 0.019(3) 0.023(2) 0.026(1) C
C34 0.100(3) 0.067(2) 0.070(2) 0.021(3) 0.018(2) 0.032(2) C
C35 0.066(2) 0.054(2) 0.068(2) 0.019(2) 0.014(2) 0.028(1) C
C36 0.042(3) 0.049(2) 0.055(2) 0.006(2) 0.014(1) 0.012(1) C
C37 0.057(2) 0.057(2) 0.060(2) 0.010(2) 0.015(1) 0.019(1) C
C38 0.075(3) 0.076(2) 0.061(2) 0.013(3) 0.014(2) 0.024(2) C
C39 0.094(4) 0.084(3) 0.056(2) 0.008(3) 0.011(1) 0.015(1) C
C40 0.111(3) 0.068(2) 0.057(2) 0.006(3) 0.012(2) 0.005(1) C
C41 0.077(3) 0.052(2) 0.057(2) 0.006(2) 0.014(2) 0.007(1) C
C42 0.045(2) 0.038(3) 0.062(2) 0.012(2) 0.005(1) 0.023(1) C
C43 0.059(2) 0.061(2) 0.065(2) 0.022(2) 0.014(1) 0.029(2) C
C44 0.086(3) 0.079(3) 0.065(2) 0.030(3) 0.016(2) 0.032(2) C
C45 0.094(3) 0.070(3) 0.064(2) 0.023(3) 0.000(1) 0.028(1) C
C46 0.071(2) 0.068(3) 0.071(2) 0.017(2) -0.009(2) 0.029(2) C
C47 0.049(2) 0.054(2) 0.069(2) 0.013(2) -0.002(1) 0.027(1) C
C1T 0.076(3) 0.177(5) 0.172(5) 0.038(3) -0.019(3) 0.004(4) C
C2T 0.097(3) 0.235(5) 0.181(5) -0.014(4) -0.037(3) 0.052(4) C
C3T 0.092(3) 0.400(8) 0.190(5) 0.028(4) 0.012(4) -0.042(4) C
C4T 0.164(5) 0.282(5) 0.362(7) 0.133(5) -0.093(5) -0.117(5) C
C5T 0.214(6) 0.170(5) 0.375(8) 0.025(4) -0.180(6) 0.037(4) C
C6T 0.120(4) 0.232(5) 0.195(5) -0.027(4) -0.057(3) 0.064(4) C
C7T 0.187(6) 0.284(5) 0.323(6) 0.114(5) -0.086(6) -0.121(5) C

loop_
_geom_angle_atom_site_label_1
_geom_angle_atom_site_label_2
_geom_angle_atom_site_label_3
_geom_angle
_geom_angle_site_symmetry_1
_geom_angle_site_symmetry_2
_geom_angle_site_symmetry_3
_geom_angle_publ_flag
C2 N1 C10 118.9(4) 1_555 1_555 1_555 no
C6 N2 C17 119.1(4) 1_555 1_555 1_555 no
C2 C1 C8 111.0(4) 1_555 1_555 1_555 no
C2 C1 C9 111.2(4) 1_555 1_555 1_555 no
C8 C1 C9 108.8(4) 1_555 1_555 1_555 no
N1 C2 C1 115.4(4) 1_555 1_555 1_555 no
N1 C2 C3 123.3(4) 1_555 1_555 1_555 no
C1 C2 C3 121.3(5) 1_555 1_555 1_555 no
C2 C3 C4 121.5(4) 1_555 1_555 1_555 no
C2 C3 C16 117.2(5) 1_555 1_555 1_555 no
C4 C3 C16 121.3(5) 1_555 1_555 1_555 no
C3 C4 C5 113.5(4) 1_555 1_555 1_555 no
C4 C5 C6 111.4(4) 1_555 1_555 1_555 no
C4 C5 C9 108.2(4) 1_555 1_555 1_555 no
C6 C5 C9 110.9(4) 1_555 1_555 1_555 no
N2 C6 C5 115.6(4) 1_555 1_555 1_555 no
N2 C6 C7 123.3(4) 1_555 1_555 1_555 no
C5 C6 C7 121.2(4) 1_555 1_555 1_555 no
C6 C7 C8 121.8(4) 1_555 1_555 1_555 no
C6 C7 C23 117.8(4) 1_555 1_555 1_555 no
C8 C7 C23 120.4(4) 1_555 1_555 1_555 no
C1 C8 C7 112.9(4) 1_555 1_555 1_555 no
C1 C9 C5 109.0(4) 1_555 1_555 1_555 no
N1 C10 C11 117.0(5) 1_555 1_555 1_555 no
N1 C10 C15 122.4(4) 1_555 1_555 1_555 no
C11 C10 C15 120.7(4) 1_555 1_555 1_555 no
C10 C11 C12 116.9(5) 1_555 1_555 1_555 no
C10 C11 C24 122.9(4) 1_555 1_555 1_555 no
C12 C11 C24 120.3(4) 1_555 1_555 1_555 no
C11 C12 C13 123.1(5) 1_555 1_555 1_555 no
C12 C13 C14 121.0(5) 1_555 1_555 1_555 no
C13 C14 C15 118.9(5) 1_555 1_555 1_555 no
C13 C14 C30 118.2(4) 1_555 1_555 1_555 no
C15 C14 C30 122.9(4) 1_555 1_555 1_555 no
C10 C15 C14 119.4(5) 1_555 1_555 1_555 no
C10 C15 C16 116.2(4) 1_555 1_555 1_555 no
C14 C15 C16 124.3(5) 1_555 1_555 1_555 no
C3 C16 C15 122.0(4) 1_555 1_555 1_555 no
N2 C17 C18 118.0(5) 1_555 1_555 1_555 no
N2 C17 C22 121.4(4) 1_555 1_555 1_555 no
C18 C17 C22 120.5(5) 1_555 1_555 1_555 no
C17 C18 C19 116.4(5) 1_555 1_555 1_555 no
C17 C18 C36 124.6(4) 1_555 1_555 1_555 no
C19 C18 C36 119.0(4) 1_555 1_555 1_555 no
C18 C19 C20 123.5(5) 1_555 1_555 1_555 no
C19 C20 C21 121.3(5) 1_555 1_555 1_555 no
C20 C21 C22 117.6(5) 1_555 1_555 1_555 no
C20 C21 C42 120.0(4) 1_555 1_555 1_555 no
C22 C21 C42 122.5(4) 1_555 1_555 1_555 no
C17 C22 C21 120.6(5) 1_555 1_555 1_555 no
C17 C22 C23 117.0(4) 1_555 1_555 1_555 no
C21 C22 C23 122.2(5) 1_555 1_555 1_555 no
C7 C23 C22 120.7(4) 1_555 1_555 1_555 no
C11 C24 C25 122.0(3) 1_555 1_555 1_555 no
C11 C24 C29 119.9(3) 1_555 1_555 1_555 no
C25 C24 C29 118.1(2) 1_555 1_555 1_555 no
C24 C25 C26 121.1(2) 1_555 1_555 1_555 no
C25 C26 C27 120.2(2) 1_555 1_555 1_555 no
C26 C27 C28 119.3(3) 1_555 1_555 1_555 no
C27 C28 C29 120.2(2) 1_555 1_555 1_555 no
C24 C29 C28 121.1(2) 1_555 1_555 1_555 no
C14 C30 C31 123.3(3) 1_555 1_555 1_555 no
C14 C30 C35 118.6(3) 1_555 1_555 1_555 no
C31 C30 C35 118.1(2) 1_555 1_555 1_555 no
C30 C31 C32 121.1(2) 1_555 1_555 1_555 no
C31 C32 C33 120.2(2) 1_555 1_555 1_555 no
C32 C33 C34 119.3(3) 1_555 1_555 1_555 no
C33 C34 C35 120.2(2) 1_555 1_555 1_555 no
C30 C35 C34 121.1(2) 1_555 1_555 1_555 no
C18 C36 C37 122.6(3) 1_555 1_555 1_555 no
C18 C36 C41 119.2(3) 1_555 1_555 1_555 no
C37 C36 C41 118.1(2) 1_555 1_555 1_555 no
C36 C37 C38 121.1(2) 1_555 1_555 1_555 no
C37 C38 C39 120.2(2) 1_555 1_555 1_555 no
C38 C39 C40 119.3(3) 1_555 1_555 1_555 no
C39 C40 C41 120.2(2) 1_555 1_555 1_555 no
C36 C41 C40 121.1(2) 1_555 1_555 1_555 no
C21 C42 C43 121.3(3) 1_555 1_555 1_555 no
C21 C42 C47 120.7(3) 1_555 1_555 1_555 no
C43 C42 C47 118.1(2) 1_555 1_555 1_555 no
C42 C43 C44 121.1(2) 1_555 1_555 1_555 no
C43 C44 C45 120.2(2) 1_555 1_555 1_555 no
C44 C45 C46 119.3(3) 1_555 1_555 1_555 no
C45 C46 C47 120.2(2) 1_555 1_555 1_555 no
C42 C47 C46 121.1(2) 1_555 1_555 1_555 no
C2T C1T C6T 120.00(0) 1_555 1_555 1_555 no
C2T C1T C7T 120.00(0) 1_555 1_555 1_555 no
C6T C1T C7T 120.00(1) 1_555 1_555 1_555 no
C1T C2T C3T 120.00(0) 1_555 1_555 1_555 no
C2T C3T C4T 120.00(0) 1_555 1_555 1_555 no
C3T C4T C5T 120.00(0) 1_555 1_555 1_555 no
C4T C5T C6T 120.00(0) 1_555 1_555 1_555 no
C1T C6T C5T 120.00(0) 1_555 1_555 1_555 no

loop_
_geom_bond_atom_site_label_1
_geom_bond_atom_site_label_2
_geom_bond_distance
_geom_bond_site_symmetry_1
_geom_bond_site_symmetry_2
_geom_bond_publ_flag
N1 C2 1.327(5) 1_555 1_555 no
N1 C10 1.366(5) 1_555 1_555 no
N2 C6 1.323(5) 1_555 1_555 no
N2 C17 1.367(5) 1_555 1_555 no
C1 C2 1.519(6) 1_555 1_555 no
C1 C8 1.543(6) 1_555 1_555 no
C1 C9 1.523(6) 1_555 1_555 no
C2 C3 1.419(6) 1_555 1_555 no
C3 C4 1.511(6) 1_555 1_555 no
C3 C16 1.376(6) 1_555 1_555 no
C4 C5 1.537(6) 1_555 1_555 no
C5 C6 1.517(6) 1_555 1_555 no
C5 C9 1.538(6) 1_555 1_555 no
C6 C7 1.419(6) 1_555 1_555 no
C7 C8 1.525(6) 1_555 1_555 no
C7 C23 1.368(6) 1_555 1_555 no
C10 C11 1.439(6) 1_555 1_555 no
C10 C15 1.424(6) 1_555 1_555 no
C11 C12 1.369(6) 1_555 1_555 no
C11 C24 1.485(5) 1_555 1_555 no
C12 C13 1.407(6) 1_555 1_555 no
C13 C14 1.367(6) 1_555 1_555 no
C14 C15 1.430(6) 1_555 1_555 no
C14 C30 1.497(5) 1_555 1_555 no
C15 C16 1.407(6) 1_555 1_555 no
C17 C18 1.426(6) 1_555 1_555 no
C17 C22 1.421(6) 1_555 1_555 no
C18 C19 1.383(6) 1_555 1_555 no
C18 C36 1.486(5) 1_555 1_555 no
C19 C20 1.401(6) 1_555 1_555 no
C20 C21 1.368(6) 1_555 1_555 no
C21 C22 1.435(6) 1_555 1_555 no
C21 C42 1.483(5) 1_555 1_555 no
C22 C23 1.420(6) 1_555 1_555 no
C24 C25 1.389(2) 1_555 1_555 no
C24 C29 1.389(2) 1_555 1_555 no
C25 C26 1.386(2) 1_555 1_555 no
C26 C27 1.384(2) 1_555 1_555 no
C27 C28 1.384(2) 1_555 1_555 no
C28 C29 1.386(2) 1_555 1_555 no
C30 C31 1.389(2) 1_555 1_555 no
C30 C35 1.389(2) 1_555 1_555 no
C31 C32 1.386(2) 1_555 1_555 no
C32 C33 1.384(2) 1_555 1_555 no
C33 C34 1.384(2) 1_555 1_555 no
C34 C35 1.386(2) 1_555 1_555 no
C36 C37 1.389(2) 1_555 1_555 no
C36 C41 1.389(2) 1_555 1_555 no
C37 C38 1.386(2) 1_555 1_555 no
C38 C39 1.384(2) 1_555 1_555 no
C39 C40 1.384(2) 1_555 1_555 no
C40 C41 1.386(2) 1_555 1_555 no
C42 C43 1.389(2) 1_555 1_555 no
C42 C47 1.389(2) 1_555 1_555 no
C43 C44 1.386(2) 1_555 1_555 no
C44 C45 1.384(2) 1_555 1_555 no
C45 C46 1.384(2) 1_555 1_555 no
C46 C47 1.386(2) 1_555 1_555 no
C1T C2T 1.381(2) 1_555 1_555 no
C1T C6T 1.381(2) 1_555 1_555 no
C1T C7T 1.486(4) 1_555 1_555 no
C2T C3T 1.381(2) 1_555 1_555 no
C3T C4T 1.381(2) 1_555 1_555 no
C4T C5T 1.381(2) 1_555 1_555 no
C5T C6T 1.381(2) 1_555 1_555 no

loop_
_geom_torsion_atom_site_label_1
_geom_torsion_atom_site_label_2
_geom_torsion_atom_site_label_3
_geom_torsion_atom_site_label_4
_geom_torsion
_geom_torsion_site_symmetry_1
_geom_torsion_site_symmetry_2
_geom_torsion_site_symmetry_3
_geom_torsion_site_symmetry_4
_geom_torsion_publ_flag
C10 N1 C2 C1 176.4(4) 1_555 1_555 1_555 1_555 no
C10 N1 C2 C3 -1.4(6) 1_555 1_555 1_555 1_555 no
C2 N1 C10 C11 -178.4(4) 1_555 1_555 1_555 1_555 no
C2 N1 C10 C15 0.6(6) 1_555 1_555 1_555 1_555 no
C17 N2 C6 C5 179.1(4) 1_555 1_555 1_555 1_555 no
C17 N2 C6 C7 -0.9(6) 1_555 1_555 1_555 1_555 no
C6 N2 C17 C18 173.2(4) 1_555 1_555 1_555 1_555 no
C6 N2 C17 C22 -6.8(6) 1_555 1_555 1_555 1_555 no
C8 C1 C2 N1 79.8(5) 1_555 1_555 1_555 1_555 no
C8 C1 C2 C3 -102.4(5) 1_555 1_555 1_555 1_555 no
C9 C1 C2 N1 -158.9(4) 1_555 1_555 1_555 1_555 no
C9 C1 C2 C3 18.9(6) 1_555 1_555 1_555 1_555 no
C2 C1 C8 C7 78.9(5) 1_555 1_555 1_555 1_555 no
C9 C1 C8 C7 -43.8(5) 1_555 1_555 1_555 1_555 no
C2 C1 C9 C5 -53.8(5) 1_555 1_555 1_555 1_555 no
C8 C1 C9 C5 68.8(5) 1_555 1_555 1_555 1_555 no
N1 C2 C3 C4 180.0(4) 1_555 1_555 1_555 1_555 no
N1 C2 C3 C16 1.5(6) 1_555 1_555 1_555 1_555 no
C1 C2 C3 C4 2.4(6) 1_555 1_555 1_555 1_555 no
C1 C2 C3 C16 -176.1(4) 1_555 1_555 1_555 1_555 no
C2 C3 C4 C5 12.0(6) 1_555 1_555 1_555 1_555 no
C16 C3 C4 C5 -169.6(4) 1_555 1_555 1_555 1_555 no
C2 C3 C16 C15 -0.9(6) 1_555 1_555 1_555 1_555 no
C4 C3 C16 C15 -179.4(4) 1_555 1_555 1_555 1_555 no
C3 C4 C5 C6 76.0(5) 1_555 1_555 1_555 1_555 no
C3 C4 C5 C9 -46.1(5) 1_555 1_555 1_555 1_555 no
C4 C5 C6 N2 75.8(5) 1_555 1_555 1_555 1_555 no
C4 C5 C6 C7 -104.2(5) 1_555 1_555 1_555 1_555 no
C9 C5 C6 N2 -163.6(4) 1_555 1_555 1_555 1_555 no
C9 C5 C6 C7 16.3(6) 1_555 1_555 1_555 1_555 no
C4 C5 C9 C1 68.3(5) 1_555 1_555 1_555 1_555 no
C6 C5 C9 C1 -54.1(5) 1_555 1_555 1_555 1_555 no
N2 C6 C7 C8 -172.4(4) 1_555 1_555 1_555 1_555 no
N2 C6 C7 C23 6.3(6) 1_555 1_555 1_555 1_555 no
C5 C6 C7 C8 7.6(6) 1_555 1_555 1_555 1_555 no
C5 C6 C7 C23 -173.7(4) 1_555 1_555 1_555 1_555 no
C6 C7 C8 C1 6.6(6) 1_555 1_555 1_555 1_555 no
C23 C7 C8 C1 -172.1(4) 1_555 1_555 1_555 1_555 no
C6 C7 C23 C22 -3.9(6) 1_555 1_555 1_555 1_555 no
C8 C7 C23 C22 174.8(4) 1_555 1_555 1_555 1_555 no
N1 C10 C11 C12 179.4(4) 1_555 1_555 1_555 1_555 no
N1 C10 C11 C24 -0.8(6) 1_555 1_555 1_555 1_555 no
C15 C10 C11 C12 0.4(6) 1_555 1_555 1_555 1_555 no
C15 C10 C11 C24 -179.8(4) 1_555 1_555 1_555 1_555 no
N1 C10 C15 C14 -177.1(4) 1_555 1_555 1_555 1_555 no
N1 C10 C15 C16 0.0(6) 1_555 1_555 1_555 1_555 no
C11 C10 C15 C14 1.9(6) 1_555 1_555 1_555 1_555 no
C11 C10 C15 C16 178.9(4) 1_555 1_555 1_555 1_555 no
C10 C11 C12 C13 -1.7(7) 1_555 1_555 1_555 1_555 no
C24 C11 C12 C13 178.5(4) 1_555 1_555 1_555 1_555 no
C10 C11 C24 C25 49.1(5) 1_555 1_555 1_555 1_555 no
C10 C11 C24 C29 -132.8(4) 1_555 1_555 1_555 1_555 no
C12 C11 C24 C25 -131.1(4) 1_555 1_555 1_555 1_555 no
C12 C11 C24 C29 47.0(5) 1_555 1_555 1_555 1_555 no
C11 C12 C13 C14 0.7(8) 1_555 1_555 1_555 1_555 no
C12 C13 C14 C15 1.6(7) 1_555 1_555 1_555 1_555 no
C12 C13 C14 C30 -175.5(4) 1_555 1_555 1_555 1_555 no
C13 C14 C15 C10 -2.9(6) 1_555 1_555 1_555 1_555 no
C13 C14 C15 C16 -179.7(4) 1_555 1_555 1_555 1_555 no
C30 C14 C15 C10 174.2(4) 1_555 1_555 1_555 1_555 no
C30 C14 C15 C16 -2.6(7) 1_555 1_555 1_555 1_555 no
C13 C14 C30 C31 -132.1(4) 1_555 1_555 1_555 1_555 no
C13 C14 C30 C35 49.0(5) 1_555 1_555 1_555 1_555 no
C15 C14 C30 C31 50.8(5) 1_555 1_555 1_555 1_555 no
C15 C14 C30 C35 -128.1(4) 1_555 1_555 1_555 1_555 no
C10 C15 C16 C3 0.2(6) 1_555 1_555 1_555 1_555 no
C14 C15 C16 C3 177.1(4) 1_555 1_555 1_555 1_555 no
N2 C17 C18 C19 179.5(4) 1_555 1_555 1_555 1_555 no
N2 C17 C18 C36 -1.5(6) 1_555 1_555 1_555 1_555 no
C22 C17 C18 C19 -0.5(6) 1_555 1_555 1_555 1_555 no
C22 C17 C18 C36 178.5(4) 1_555 1_555 1_555 1_555 no
N2 C17 C22 C21 -176.5(4) 1_555 1_555 1_555 1_555 no
N2 C17 C22 C23 8.7(6) 1_555 1_555 1_555 1_555 no
C18 C17 C22 C21 3.6(6) 1_555 1_555 1_555 1_555 no
C18 C17 C22 C23 -171.3(4) 1_555 1_555 1_555 1_555 no
C17 C18 C19 C20 -1.8(7) 1_555 1_555 1_555 1_555 no
C36 C18 C19 C20 179.2(4) 1_555 1_555 1_555 1_555 no
C17 C18 C36 C37 -37.5(5) 1_555 1_555 1_555 1_555 no
C17 C18 C36 C41 146.2(4) 1_555 1_555 1_555 1_555 no
C19 C18 C36 C37 141.5(4) 1_555 1_555 1_555 1_555 no
C19 C18 C36 C41 -34.8(5) 1_555 1_555 1_555 1_555 no
C18 C19 C20 C21 0.9(8) 1_555 1_555 1_555 1_555 no
C19 C20 C21 C22 2.2(7) 1_555 1_555 1_555 1_555 no
C19 C20 C21 C42 -177.7(4) 1_555 1_555 1_555 1_555 no
C20 C21 C22 C17 -4.3(6) 1_555 1_555 1_555 1_555 no
C20 C21 C22 C23 170.2(4) 1_555 1_555 1_555 1_555 no
C42 C21 C22 C17 175.5(4) 1_555 1_555 1_555 1_555 no
C42 C21 C22 C23 -9.9(6) 1_555 1_555 1_555 1_555 no
C20 C21 C42 C43 131.0(4) 1_555 1_555 1_555 1_555 no
C20 C21 C42 C47 -48.6(5) 1_555 1_555 1_555 1_555 no
C22 C21 C42 C43 -48.8(5) 1_555 1_555 1_555 1_555 no
C22 C21 C42 C47 131.5(4) 1_555 1_555 1_555 1_555 no
C17 C22 C23 C7 -3.1(6) 1_555 1_555 1_555 1_555 no
C21 C22 C23 C7 -177.8(4) 1_555 1_555 1_555 1_555 no
C11 C24 C25 C26 178.1(3) 1_555 1_555 1_555 1_555 no
C11 C24 C29 C28 -178.2(3) 1_555 1_555 1_555 1_555 no
C14 C30 C31 C32 -178.9(4) 1_555 1_555 1_555 1_555 no
C14 C30 C35 C34 179.0(3) 1_555 1_555 1_555 1_555 no
C18 C36 C37 C38 -176.3(4) 1_555 1_555 1_555 1_555 no
C18 C36 C41 C40 176.5(3) 1_555 1_555 1_555 1_555 no
C21 C42 C43 C44 -179.7(3) 1_555 1_555 1_555 1_555 no
C21 C42 C47 C46 179.7(3) 1_555 1_555 1_555 1_555 no
